data_4071252
loop_
_publ_author_name
'Sentets, St\'ephane'
'Serres, R\'emi'
'Ortin, Yannick'
'Lugan, No\"el'
'Lavigne, Guy'

_publ_section_title
;
 Directed Formation of Allene Complexes upon Reaction of
 Non-heteroatom-Substituted Manganese Alkynyl Carbene Complexes with
 Nucleophiles
;
_journal_issue 9
_journal_name_full Organometallics
_journal_page_first 2078
_journal_paper_doi 10.1021/om800060v
_journal_volume 27
_journal_year 2008
_chemical_compound_source 'synthesis as described'
_chemical_formula_moiety 'C36 H42 Mn1 O2 P1'
_chemical_formula_sum 'C36 H42 Mn O2 P'
_chemical_formula_weight 592.61
_chemical_name_systematic
;
 ?
;
_space_group_IT_number 14
_symmetry_cell_setting monoclinic
_symmetry_Int_Tables_number 14
_symmetry_space_group_name_Hall '-P 2yn'
_symmetry_space_group_name_H-M 'P 1 21/n 1'
_atom_sites_solution_hydrogens geom
_atom_sites_solution_primary direct
_atom_sites_solution_secondary difmap
_audit_creation_date 2005-12-12T10:32:22-00:00
_audit_creation_method 'WinGX routine CIF_UPDATE'
_cell_angle_alpha 90
_cell_angle_beta 97.174(11)
_cell_angle_gamma 90
_cell_formula_units_Z 4
_cell_length_a 9.2247(9)
_cell_length_b 11.1454(10)
_cell_length_c 30.466(3)
_cell_measurement_reflns_used 9999
_cell_measurement_temperature 120(2)
_cell_measurement_theta_max 33.38
_cell_measurement_theta_min 2.69
_cell_measurement_wavelength 0.71073
_cell_volume 3107.8(5)
_computing_molecular_graphics 'Ortep-3 for Windows (Farrugia, 1997)'
_computing_publication_material 'WinGX publication routines (Farrugia, 1999)'
_computing_structure_refinement 'SHELXL-97 (Sheldrick, 1997)'
_computing_structure_solution 'SHELXS-86 (Sheldrick, 1986)'
_diffrn_ambient_temperature 120(2)
_diffrn_measured_fraction_theta_full 0.895
_diffrn_measured_fraction_theta_max 0.895
_diffrn_measurement_device_type 'Oxford Diffraction Xcalibur'
_diffrn_measurement_method \f
_diffrn_radiation_monochromator graphite
_diffrn_radiation_probe x-ray
_diffrn_radiation_type MoK\a
_diffrn_radiation_wavelength 0.71069
_diffrn_reflns_av_R_equivalents 0.0907
_diffrn_reflns_av_unetI/netI 0.1233
_diffrn_reflns_limit_h_max 14
_diffrn_reflns_limit_h_min -14
_diffrn_reflns_limit_k_max 17
_diffrn_reflns_limit_k_min -17
_diffrn_reflns_limit_l_max 44
_diffrn_reflns_limit_l_min -42
_diffrn_reflns_number 74878
_diffrn_reflns_theta_full 33.38
_diffrn_reflns_theta_max 33.38
_diffrn_reflns_theta_min 2.69
_diffrn_standards_decay_% 0
_diffrn_standards_interval_count 0
_diffrn_standards_number 0
_exptl_absorpt_coefficient_mu 0.507
_exptl_absorpt_correction_T_max 0.9230
_exptl_absorpt_correction_T_min 0.8360
_exptl_absorpt_correction_type multi-scan
_exptl_absorpt_process_details
;
        [c.f. R.H. Blessing, Acta Cryst. (1995), A51, 33-38]
;
_exptl_crystal_colour yellow
_exptl_crystal_density_diffrn 1.267
_exptl_crystal_density_method 'not measured'
_exptl_crystal_description prism
_exptl_crystal_F_000 1256
_exptl_crystal_size_max 0.30
_exptl_crystal_size_mid 0.20
_exptl_crystal_size_min 0.15
_refine_diff_density_max 0.429
_refine_diff_density_min -0.256
_refine_diff_density_rms 0.054
_refine_ls_extinction_method none
_refine_ls_goodness_of_fit_ref 0.841
_refine_ls_hydrogen_treatment constr
_refine_ls_matrix_type full
_refine_ls_number_parameters 473
_refine_ls_number_reflns 10897
_refine_ls_number_restraints 0
_refine_ls_restrained_S_all 0.841
_refine_ls_R_factor_all 0.1072
_refine_ls_R_factor_gt 0.0402
_refine_ls_shift/su_max 0.001
_refine_ls_shift/su_mean 0
_refine_ls_structure_factor_coef Fsqd
_refine_ls_weighting_details 'calc w=1/[\s^2^(Fo^2^)+(0.0351P)^2^+0.0000P] where P=(Fo^2^+2Fc^2^)/3'
_refine_ls_weighting_scheme calc
_refine_ls_wR_factor_gt 0.0688
_refine_ls_wR_factor_ref 0.0763
_reflns_number_gt 5628
_reflns_number_total 10897
_reflns_threshold_expression >2sigma(I)
_cod_data_source_file om800060v-file005.cif
_cod_data_source_block complex_syn_4b
_cod_original_sg_symbol_H-M 'P 21/n'
_cod_database_code 4071252

loop_
_symmetry_equiv_pos_as_xyz
'x, y, z'
'-x+1/2, y+1/2, -z+1/2'
'-x, -y, -z'
'x-1/2, -y-1/2, z-1/2'

loop_
_atom_site_label
_atom_site_type_symbol
_atom_site_fract_x
_atom_site_fract_y
_atom_site_fract_z
_atom_site_U_iso_or_equiv
_atom_site_adp_type
_atom_site_occupancy
_atom_site_symmetry_multiplicity
_atom_site_calc_flag
_atom_site_refinement_flags
_atom_site_disorder_assembly
_atom_site_disorder_group
P1 P 0.25359(4) 0.19059(3) 0.584163(12) 0.02131(9) Uani 1 1 d . . .
C41B C 0.3256(9) 0.0437(7) 0.5734(2) 0.0192(13) Uani 0.50 1 d P A 1
H41B H 0.4266 0.0530 0.5670 0.023 Uiso 0.50 1 calc PR A 1
C42B C 0.2406(4) -0.0261(3) 0.53578(11) 0.0403(8) Uani 0.50 1 d P A 1
H42C H 0.2436 0.0164 0.5081 0.048 Uiso 0.50 1 calc PR A 1
H42D H 0.1393 -0.0331 0.5409 0.048 Uiso 0.50 1 calc PR A 1
C43B C 0.3065(5) -0.1508(3) 0.53268(13) 0.0570(11) Uani 0.50 1 d P A 1
H43C H 0.2484 -0.1957 0.5095 0.068 Uiso 0.50 1 calc PR A 1
H43D H 0.4044 -0.1432 0.5245 0.068 Uiso 0.50 1 calc PR A 1
C44B C 0.3131(7) -0.2186(5) 0.5749(2) 0.0491(16) Uani 0.50 1 d P A 1
H44C H 0.3614 -0.2949 0.5717 0.059 Uiso 0.50 1 calc PR A 1
H44D H 0.2145 -0.2352 0.5811 0.059 Uiso 0.50 1 calc PR A 1
C45B C 0.3950(4) -0.1504(3) 0.61400(11) 0.0365(8) Uani 0.50 1 d P A 1
H45C H 0.4973 -0.1430 0.6101 0.044 Uiso 0.50 1 calc PR A 1
H45D H 0.3885 -0.1940 0.6412 0.044 Uiso 0.50 1 calc PR A 1
C46B C 0.3270(3) -0.0250(3) 0.61680(11) 0.0258(7) Uani 0.50 1 d P A 1
H46C H 0.2278 -0.0330 0.6238 0.031 Uiso 0.50 1 calc PR A 1
H46D H 0.3825 0.0200 0.6405 0.031 Uiso 0.50 1 calc PR A 1
C41A C 0.3239(9) 0.0251(7) 0.5874(2) 0.0183(13) Uani 0.50 1 d P A 2
H41A H 0.3743 0.0146 0.6174 0.022 Uiso 0.50 1 calc PR A 2
C42A C 0.4361(3) -0.0088(3) 0.55581(10) 0.0307(7) Uani 0.50 1 d P A 2
H42A H 0.3910 -0.0029 0.5254 0.037 Uiso 0.50 1 calc PR A 2
H42B H 0.5180 0.0464 0.5599 0.037 Uiso 0.50 1 calc PR A 2
C43A C 0.4902(4) -0.1371(3) 0.56550(12) 0.0427(9) Uani 0.50 1 d P A 2
H43A H 0.5576 -0.1589 0.5448 0.051 Uiso 0.50 1 calc PR A 2
H43B H 0.5428 -0.1405 0.5951 0.051 Uiso 0.50 1 calc PR A 2
C44A C 0.3665(7) -0.2266(6) 0.5619(2) 0.0483(16) Uani 0.50 1 d P A 2
H44A H 0.4046 -0.3055 0.5703 0.058 Uiso 0.50 1 calc PR A 2
H44B H 0.3209 -0.2306 0.5315 0.058 Uiso 0.50 1 calc PR A 2
C45A C 0.2529(5) -0.1903(3) 0.59183(17) 0.0471(11) Uani 0.50 1 d P A 2
H45A H 0.1710 -0.2455 0.5873 0.056 Uiso 0.50 1 calc PR A 2
H45B H 0.2957 -0.1966 0.6225 0.056 Uiso 0.50 1 calc PR A 2
C46A C 0.1978(3) -0.0637(3) 0.58289(12) 0.0366(8) Uani 0.50 1 d P A 2
H46A H 0.1302 -0.0430 0.6036 0.044 Uiso 0.50 1 calc PR A 2
H46B H 0.1457 -0.0591 0.5532 0.044 Uiso 0.50 1 calc PR A 2
C51A C 0.2812(13) 0.2425(7) 0.5304(4) 0.0226(14) Uani 0.50 1 d P A 3
H51A H 0.3794 0.2201 0.5243 0.027 Uiso 0.50 1 calc PR A 3
C52A C 0.1694(4) 0.1890(4) 0.49545(11) 0.0380(9) Uani 0.50 1 d P A 3
H52A H 0.0724 0.2028 0.5036 0.046 Uiso 0.50 1 calc PR A 3
H52B H 0.1844 0.1029 0.4944 0.046 Uiso 0.50 1 calc PR A 3
C53A C 0.1776(5) 0.2417(4) 0.44960(12) 0.0461(10) Uani 0.50 1 d P A 3
H53A H 0.2710 0.2218 0.4400 0.055 Uiso 0.50 1 calc PR A 3
H53B H 0.1011 0.2075 0.4286 0.055 Uiso 0.50 1 calc PR A 3
C54A C 0.1602(7) 0.3776(6) 0.45082(18) 0.0486(16) Uani 0.50 1 d P A 3
H54A H 0.1694 0.4104 0.4218 0.058 Uiso 0.50 1 calc PR A 3
H54B H 0.0633 0.3970 0.4580 0.058 Uiso 0.50 1 calc PR A 3
C55A C 0.2741(9) 0.4349(7) 0.4848(4) 0.044(2) Uani 0.50 1 d P A 3
H55A H 0.2571 0.5206 0.4858 0.053 Uiso 0.50 1 calc PR A 3
H55B H 0.3706 0.4222 0.4762 0.053 Uiso 0.50 1 calc PR A 3
C56A C 0.2676(11) 0.3812(10) 0.5306(5) 0.031(2) Uani 0.50 1 d P A 3
H56A H 0.1758 0.4034 0.5409 0.038 Uiso 0.50 1 calc PR A 3
H56B H 0.3462 0.4144 0.5512 0.038 Uiso 0.50 1 calc PR A 3
C51B C 0.2656(12) 0.2772(6) 0.5289(4) 0.0214(15) Uani 0.50 1 d P A 4
H51B H 0.3428 0.2399 0.5142 0.026 Uiso 0.50 1 calc PR A 4
C52B C 0.1183(4) 0.2598(4) 0.49874(11) 0.0338(8) Uani 0.50 1 d P A 4
H52C H 0.0977 0.1748 0.4948 0.041 Uiso 0.50 1 calc PR A 4
H52D H 0.0397 0.2960 0.5125 0.041 Uiso 0.50 1 calc PR A 4
C53B C 0.1278(6) 0.3187(5) 0.45344(19) 0.0412(14) Uani 0.50 1 d P A 4
H53C H 0.1995 0.2764 0.4385 0.049 Uiso 0.50 1 calc PR A 4
H53D H 0.0339 0.3118 0.4353 0.049 Uiso 0.50 1 calc PR A 4
C54B C 0.1699(5) 0.4496(4) 0.45792(16) 0.0386(11) Uani 0.50 1 d P A 4
H54C H 0.0916 0.4939 0.4690 0.046 Uiso 0.50 1 calc PR A 4
H54D H 0.1823 0.4814 0.4290 0.046 Uiso 0.50 1 calc PR A 4
C55B C 0.3105(9) 0.4681(7) 0.4890(3) 0.0276(12) Uani 0.50 1 d P A 4
H55C H 0.3282 0.5532 0.4935 0.033 Uiso 0.50 1 calc PR A 4
H55D H 0.3920 0.4344 0.4759 0.033 Uiso 0.50 1 calc PR A 4
C56B C 0.2989(10) 0.4067(11) 0.5340(5) 0.0271(17) Uani 0.50 1 d P A 4
H56C H 0.3905 0.4167 0.5531 0.032 Uiso 0.50 1 calc PR A 4
H56D H 0.2228 0.4455 0.5481 0.032 Uiso 0.50 1 calc PR A 4
C1 C 0.16367(14) 0.22246(13) 0.68649(4) 0.0206(3) Uani 1 1 d . . .
C2 C 0.25412(16) 0.36329(13) 0.74717(6) 0.0278(3) Uani 1 1 d . . .
C3 C 0.44740(13) 0.37328(12) 0.69517(4) 0.0188(3) Uani 1 1 d . A .
C4 C 0.37710(13) 0.31330(11) 0.65798(4) 0.0172(3) Uani 1 1 d . . .
C5 C 0.40479(13) 0.25445(11) 0.62203(4) 0.0168(3) Uani 1 1 d . A .
C11 C 0.06074(15) 0.51986(13) 0.70064(5) 0.0259(3) Uani 1 1 d . . .
C12 C -0.00907(15) 0.43731(13) 0.67034(5) 0.0280(3) Uani 1 1 d . A .
H12 H -0.0911 0.3921 0.6744 0.034 Uiso 1 1 calc R . .
C13 C 0.06595(16) 0.43434(14) 0.63273(5) 0.0310(4) Uani 1 1 d . . .
H13 H 0.0420 0.3872 0.6077 0.037 Uiso 1 1 calc R A .
C14 C 0.18290(16) 0.51499(13) 0.63987(5) 0.0316(4) Uani 1 1 d . A .
H124 H 0.2502 0.5310 0.6203 0.038 Uiso 1 1 calc R . .
C15 C 0.18120(16) 0.56759(13) 0.68165(5) 0.0307(4) Uani 1 1 d . A .
H15 H 0.2475 0.6239 0.6946 0.037 Uiso 1 1 calc R . .
C16 C 0.01398(17) 0.55439(16) 0.74415(5) 0.0393(4) Uani 1 1 d . A .
H16A H -0.0530 0.6205 0.7400 0.059 Uiso 1 1 calc R . .
H16B H 0.0980 0.5775 0.7642 0.059 Uiso 1 1 calc R . .
H16C H -0.0331 0.4874 0.7562 0.059 Uiso 1 1 calc R . .
C21 C 0.52435(14) 0.48982(12) 0.69295(5) 0.0201(3) Uani 1 1 d . . .
C22 C 0.56959(16) 0.53190(13) 0.65414(5) 0.0270(3) Uani 1 1 d . A .
H22 H 0.5487 0.4878 0.6282 0.032 Uiso 1 1 calc R . .
C23 C 0.64545(17) 0.63861(13) 0.65349(5) 0.0330(4) Uani 1 1 d . . .
H23 H 0.6755 0.6646 0.6271 0.040 Uiso 1 1 calc R A .
C24 C 0.67777(16) 0.70771(14) 0.69103(6) 0.0330(4) Uani 1 1 d . A .
C25 C 0.63137(16) 0.66578(14) 0.72981(5) 0.0310(4) Uani 1 1 d . . .
H25 H 0.6504 0.7109 0.7556 0.037 Uiso 1 1 calc R A .
C26 C 0.55740(15) 0.55836(13) 0.73086(5) 0.0258(3) Uani 1 1 d . A .
H26 H 0.5293 0.5315 0.7574 0.031 Uiso 1 1 calc R . .
C27 C 0.7609(2) 0.82349(16) 0.68999(7) 0.0530(5) Uani 1 1 d . . .
H27A H 0.7736 0.8585 0.7190 0.080 Uiso 1 1 calc R A .
H27B H 0.7073 0.8779 0.6696 0.080 Uiso 1 1 calc R . .
H27C H 0.8548 0.8080 0.6807 0.080 Uiso 1 1 calc R . .
C31 C 0.56065(13) 0.22663(12) 0.61684(4) 0.0177(3) Uani 1 1 d . . .
C32 C 0.64449(14) 0.16018(13) 0.64887(5) 0.0236(3) Uani 1 1 d . A .
H32 H 0.6041 0.1359 0.6739 0.028 Uiso 1 1 calc R . .
C33 C 0.78705(14) 0.12908(13) 0.64447(5) 0.0258(3) Uani 1 1 d . . .
H33 H 0.8410 0.0839 0.6664 0.031 Uiso 1 1 calc R A .
C34 C 0.84933(15) 0.16414(15) 0.60822(5) 0.0332(4) Uani 1 1 d . A .
H34 H 0.9448 0.1424 0.6050 0.040 Uiso 1 1 calc R . .
C35 C 0.76845(18) 0.2320(2) 0.57664(6) 0.0589(6) Uani 1 1 d . . .
H35 H 0.8103 0.2580 0.5521 0.071 Uiso 1 1 calc R A .
C36 C 0.62573(16) 0.26254(18) 0.58074(6) 0.0456(5) Uani 1 1 d . A .
H36 H 0.5727 0.3081 0.5587 0.055 Uiso 1 1 calc R . .
O1 O 0.13562(10) 0.12198(9) 0.68607(3) 0.0284(2) Uani 1 1 d . . .
O2 O 0.28071(13) 0.35508(10) 0.78488(4) 0.0406(3) Uani 1 1 d . . .
Mn1 Mn 0.21103(2) 0.377407(18) 0.688441(7) 0.01933(6) Uani 1 1 d . A .
H3 H 0.4852 0.3217 0.7211 0.050 Uiso 1 1 d . . .

loop_
_atom_site_aniso_label
_atom_site_aniso_U_11
_atom_site_aniso_U_22
_atom_site_aniso_U_33
_atom_site_aniso_U_23
_atom_site_aniso_U_13
_atom_site_aniso_U_12
P1 0.01793(17) 0.0267(2) 0.0200(2) -0.00259(17) 0.00501(14) -0.00249(15)
C41B 0.0242(18) 0.020(3) 0.014(4) -0.002(2) 0.006(3) -0.0078(16)
C42B 0.059(2) 0.0339(18) 0.027(2) -0.0060(16) 0.0004(16) -0.0113(17)
C43B 0.102(3) 0.034(2) 0.035(2) -0.0161(18) 0.008(2) -0.005(2)
C44B 0.067(5) 0.017(2) 0.067(5) -0.006(3) 0.021(3) -0.003(3)
C45B 0.047(2) 0.0232(17) 0.041(2) 0.0048(15) 0.0112(16) 0.0028(14)
C46B 0.0284(16) 0.0212(15) 0.028(2) -0.0011(15) 0.0049(14) -0.0024(12)
C41A 0.0219(18) 0.022(3) 0.012(4) 0.003(2) 0.006(2) 0.0042(17)
C42A 0.0420(18) 0.0228(16) 0.0284(19) -0.0052(14) 0.0091(14) 0.0032(14)
C43A 0.058(2) 0.0330(19) 0.040(2) -0.0063(16) 0.0176(17) 0.0142(17)
C44A 0.068(4) 0.030(2) 0.042(4) -0.013(2) -0.010(3) 0.018(3)
C45A 0.051(3) 0.024(2) 0.065(3) 0.003(2) 0.001(2) -0.0053(18)
C46A 0.0348(17) 0.0246(16) 0.050(2) 0.0045(16) 0.0019(15) -0.0010(14)
C51A 0.026(3) 0.017(4) 0.024(3) 0.003(3) 0.001(2) 0.001(3)
C52A 0.0333(19) 0.051(2) 0.027(2) 0.0030(19) -0.0050(15) 0.0012(17)
C53A 0.049(2) 0.068(3) 0.019(2) 0.006(2) -0.0041(17) 0.012(2)
C54A 0.059(4) 0.063(4) 0.023(3) 0.018(4) 0.004(3) 0.024(4)
C55A 0.045(5) 0.041(4) 0.050(5) 0.027(4) 0.021(4) 0.010(3)
C56A 0.028(4) 0.045(6) 0.021(3) 0.014(3) 0.003(3) 0.008(3)
C51B 0.025(3) 0.026(5) 0.014(2) 0.005(4) 0.0033(19) -0.002(3)
C52B 0.0260(18) 0.050(2) 0.023(2) 0.0090(18) -0.0070(14) -0.0078(16)
C53B 0.035(2) 0.060(4) 0.026(3) 0.014(3) -0.0075(18) -0.006(3)
C54B 0.035(2) 0.056(3) 0.026(3) 0.020(2) 0.0036(17) 0.011(2)
C55B 0.029(3) 0.034(4) 0.021(2) 0.012(3) 0.007(2) 0.001(2)
C56B 0.020(3) 0.032(4) 0.029(3) 0.007(3) 0.006(3) 0.008(2)
C1 0.0159(6) 0.0264(8) 0.0203(8) 0.0031(6) 0.0054(6) 0.0017(6)
C2 0.0366(8) 0.0189(8) 0.0303(10) 0.0001(7) 0.0134(7) 0.0042(6)
C3 0.0194(6) 0.0184(6) 0.0190(8) 0.0013(6) 0.0036(5) 0.0007(6)
C4 0.0175(6) 0.0133(7) 0.0211(8) 0.0065(6) 0.0029(5) 0.0021(5)
C5 0.0162(6) 0.0162(6) 0.0184(8) 0.0032(6) 0.0031(5) 0.0000(5)
C11 0.0235(7) 0.0224(7) 0.0326(9) -0.0012(7) 0.0062(6) 0.0082(6)
C12 0.0209(7) 0.0270(8) 0.0356(10) -0.0005(7) 0.0014(6) 0.0070(6)
C13 0.0369(9) 0.0309(8) 0.0240(9) 0.0014(7) -0.0011(7) 0.0181(7)
C14 0.0336(8) 0.0293(8) 0.0342(10) 0.0145(7) 0.0138(7) 0.0164(7)
C15 0.0283(8) 0.0184(7) 0.0460(11) 0.0031(7) 0.0071(7) 0.0060(6)
C16 0.0314(9) 0.0442(10) 0.0436(11) -0.0139(8) 0.0091(7) 0.0105(7)
C21 0.0215(7) 0.0175(7) 0.0207(8) 0.0014(6) 0.0004(6) 0.0023(5)
C22 0.0351(8) 0.0227(7) 0.0233(9) -0.0008(7) 0.0031(7) -0.0043(6)
C23 0.0387(9) 0.0285(9) 0.0322(10) 0.0085(8) 0.0059(7) -0.0060(7)
C24 0.0298(8) 0.0233(8) 0.0432(11) 0.0039(8) -0.0056(7) -0.0051(6)
C25 0.0346(9) 0.0248(8) 0.0307(10) -0.0057(7) -0.0072(7) -0.0015(7)
C26 0.0281(8) 0.0253(8) 0.0234(9) -0.0005(7) 0.0003(6) 0.0003(6)
C27 0.0603(12) 0.0316(10) 0.0626(14) 0.0076(9) -0.0102(10) -0.0208(9)
C31 0.0172(6) 0.0179(7) 0.0186(8) -0.0001(6) 0.0043(5) -0.0017(5)
C32 0.0218(7) 0.0297(8) 0.0199(8) 0.0029(6) 0.0048(6) 0.0002(6)
C33 0.0209(7) 0.0266(8) 0.0291(9) 0.0050(7) -0.0001(6) 0.0018(6)
C34 0.0169(7) 0.0462(10) 0.0380(10) 0.0009(8) 0.0087(7) 0.0050(7)
C35 0.0272(9) 0.1068(18) 0.0467(12) 0.0390(12) 0.0210(8) 0.0147(10)
C36 0.0243(8) 0.0724(13) 0.0415(11) 0.0331(10) 0.0100(7) 0.0118(8)
O1 0.0277(5) 0.0254(6) 0.0325(6) 0.0056(5) 0.0059(4) -0.0042(5)
O2 0.0697(8) 0.0343(7) 0.0187(7) 0.0023(5) 0.0091(5) 0.0046(6)
Mn1 0.02106(10) 0.01773(10) 0.02018(13) 0.00154(10) 0.00652(8) 0.00408(9)

loop_
_atom_type_symbol
_atom_type_description
_atom_type_scat_dispersion_real
_atom_type_scat_dispersion_imag
_atom_type_scat_source
C C 0.0033 0.0016 'International Tables Vol C Tables 4.2.6.8 and 6.1.1.4'
H H 0 0 'International Tables Vol C Tables 4.2.6.8 and 6.1.1.4'
O O 0.0106 0.006 'International Tables Vol C Tables 4.2.6.8 and 6.1.1.4'
P P 0.1023 0.0942 'International Tables Vol C Tables 4.2.6.8 and 6.1.1.4'
Mn Mn 0.3368 0.7283 'International Tables Vol C Tables 4.2.6.8 and 6.1.1.4'

loop_
_geom_angle_atom_site_label_1
_geom_angle_atom_site_label_2
_geom_angle_atom_site_label_3
_geom_angle
C51A P1 C41B 91.6(3)
C51A P1 C5 105.4(4)
C41B P1 C5 101.4(3)
C51A P1 C51B 11.5(4)
C41B P1 C51B 103.2(3)
C5 P1 C51B 103.2(4)
C51A P1 C41A 105.5(3)
C41B P1 C41A 13.9(3)
C5 P1 C41A 96.5(3)
C51B P1 C41A 117.1(3)
C42B C41B C46B 110.1(5)
C42B C41B P1 115.7(5)
C46B C41B P1 105.0(4)
C42B C41B H41B 108.6
C46B C41B H41B 108.6
P1 C41B H41B 108.6
C41B C42B C43B 110.0(4)
C41B C42B H42C 109.7
C43B C42B H42C 109.7
C41B C42B H42D 109.7
C43B C42B H42D 109.7
H42C C42B H42D 108.2
C44B C43B C42B 112.5(3)
C44B C43B H43C 109.1
C42B C43B H43C 109.1
C44B C43B H43D 109.1
C42B C43B H43D 109.1
H43C C43B H43D 107.8
C43B C44B C45B 112.6(4)
C43B C44B H44C 109.1
C45B C44B H44C 109.1
C43B C44B H44D 109.1
C45B C44B H44D 109.1
H44C C44B H44D 107.8
C44B C45B C46B 109.3(3)
C44B C45B H45C 109.8
C46B C45B H45C 109.8
C44B C45B H45D 109.8
C46B C45B H45D 109.8
H45C C45B H45D 108.3
C41B C46B C45B 111.5(4)
C41B C46B H46C 109.3
C45B C46B H46C 109.3
C41B C46B H46D 109.3
C45B C46B H46D 109.3
H46C C46B H46D 108.0
C46A C41A C42A 110.4(6)
C46A C41A P1 111.4(5)
C42A C41A P1 116.3(3)
C46A C41A H41A 106.0
C42A C41A H41A 106.0
P1 C41A H41A 106.0
C43A C42A C41A 109.6(3)
C43A C42A H42A 109.7
C41A C42A H42A 109.7
C43A C42A H42B 109.7
C41A C42A H42B 109.7
H42A C42A H42B 108.2
C44A C43A C42A 112.2(3)
C44A C43A H43A 109.2
C42A C43A H43A 109.2
C44A C43A H43B 109.2
C42A C43A H43B 109.2
H43A C43A H43B 107.9
C43A C44A C45A 110.6(5)
C43A C44A H44A 109.5
C45A C44A H44A 109.5
C43A C44A H44B 109.5
C45A C44A H44B 109.5
H44A C44A H44B 108.1
C46A C45A C44A 112.3(4)
C46A C45A H45A 109.2
C44A C45A H45A 109.2
C46A C45A H45B 109.2
C44A C45A H45B 109.2
H45A C45A H45B 107.9
C45A C46A C41A 110.8(4)
C45A C46A H46A 109.5
C41A C46A H46A 109.5
C45A C46A H46B 109.5
C41A C46A H46B 109.5
H46A C46A H46B 108.1
C52A C51A C56A 110.4(8)
C52A C51A P1 110.8(7)
C56A C51A P1 107.3(8)
C52A C51A H51A 109.4
C56A C51A H51A 109.4
P1 C51A H51A 109.4
C51A C52A C53A 112.7(5)
C51A C52A H52A 109.1
C53A C52A H52A 109.1
C51A C52A H52B 109.1
C53A C52A H52B 109.1
H52A C52A H52B 107.8
C54A C53A C52A 110.1(4)
C54A C53A H53A 109.6
C52A C53A H53A 109.6
C54A C53A H53B 109.6
C52A C53A H53B 109.6
H53A C53A H53B 108.2
C55A C54A C53A 111.6(5)
C55A C54A H54A 109.3
C53A C54A H54A 109.3
C55A C54A H54B 109.3
C53A C54A H54B 109.3
H54A C54A H54B 108.0
C54A C55A C56A 110.8(5)
C54A C55A H55A 109.5
C56A C55A H55A 109.5
C54A C55A H55B 109.5
C56A C55A H55B 109.5
H55A C55A H55B 108.1
C55A C56A C51A 111.9(10)
C55A C56A H56A 109.2
C51A C56A H56A 109.2
C55A C56A H56B 109.2
C51A C56A H56B 109.2
H56A C56A H56B 107.9
C56B C51B C52B 109.8(6)
C56B C51B P1 115.2(9)
C52B C51B P1 107.9(6)
C56B C51B H51B 107.9
C52B C51B H51B 107.9
P1 C51B H51B 107.9
C53B C52B C51B 109.5(5)
C53B C52B H52C 109.8
C51B C52B H52C 109.8
C53B C52B H52D 109.8
C51B C52B H52D 109.8
H52C C52B H52D 108.2
C54B C53B C52B 111.9(5)
C54B C53B H53C 109.2
C52B C53B H53C 109.2
C54B C53B H53D 109.2
C52B C53B H53D 109.2
H53C C53B H53D 107.9
C53B C54B C55B 112.1(5)
C53B C54B H54C 109.2
C55B C54B H54C 109.2
C53B C54B H54D 109.2
C55B C54B H54D 109.2
H54C C54B H54D 107.9
C54B C55B C56B 110.1(5)
C54B C55B H55C 109.6
C56B C55B H55C 109.6
C54B C55B H55D 109.6
C56B C55B H55D 109.6
H55C C55B H55D 108.2
C51B C56B C55B 112.1(10)
C51B C56B H56C 109.2
C55B C56B H56C 109.2
C51B C56B H56D 109.2
C55B C56B H56D 109.2
H56C C56B H56D 107.9
O1 C1 Mn1 178.36(13)
O2 C2 Mn1 179.32(14)
C4 C3 C21 123.71(12)
C4 C3 Mn1 64.85(7)
C21 C3 Mn1 117.28(9)
C4 C3 H3 116.0
C21 C3 H3 115.0
Mn1 C3 H3 109.0
C5 C4 C3 141.64(12)
C5 C4 Mn1 142.09(10)
C3 C4 Mn1 76.16(8)
C4 C5 C31 118.36(12)
C4 C5 P1 119.97(10)
C31 C5 P1 121.09(10)
C12 C11 C15 107.23(13)
C12 C11 C16 126.39(14)
C15 C11 C16 126.34(14)
C12 C11 Mn1 69.99(8)
C15 C11 Mn1 69.81(8)
C16 C11 Mn1 126.98(11)
C11 C12 C13 108.58(14)
C11 C12 Mn1 72.09(8)
C13 C12 Mn1 69.92(8)
C11 C12 H12 125.7
C13 C12 H12 125.7
Mn1 C12 H12 123.9
C14 C13 C12 107.78(14)
C14 C13 Mn1 70.80(8)
C12 C13 Mn1 71.45(8)
C14 C13 H13 126.1
C12 C13 H13 126.1
Mn1 C13 H13 123.3
C13 C14 C15 108.26(13)
C13 C14 Mn1 70.70(8)
C15 C14 Mn1 71.57(9)
C13 C14 H124 125.9
C15 C14 H124 125.9
Mn1 C14 H124 123.5
C14 C15 C11 108.14(14)
C14 C15 Mn1 70.05(9)
C11 C15 Mn1 71.80(8)
C14 C15 H15 125.9
C11 C15 H15 125.9
Mn1 C15 H15 123.8
C11 C16 H16A 109.5
C11 C16 H16B 109.5
H16A C16 H16B 109.5
C11 C16 H16C 109.5
H16A C16 H16C 109.5
H16B C16 H16C 109.5
C22 C21 C26 117.81(13)
C22 C21 C3 122.14(12)
C26 C21 C3 120.01(12)
C23 C22 C21 120.75(14)
C23 C22 H22 119.6
C21 C22 H22 119.6
C24 C23 C22 121.73(15)
C24 C23 H23 119.1
C22 C23 H23 119.1
C23 C24 C25 117.40(14)
C23 C24 C27 121.30(15)
C25 C24 C27 121.30(15)
C26 C25 C24 121.20(14)
C26 C25 H25 119.4
C24 C25 H25 119.4
C25 C26 C21 121.09(14)
C25 C26 H26 119.5
C21 C26 H26 119.5
C24 C27 H27A 109.5
C24 C27 H27B 109.5
H27A C27 H27B 109.5
C24 C27 H27C 109.5
H27A C27 H27C 109.5
H27B C27 H27C 109.5
C36 C31 C32 117.28(12)
C36 C31 C5 122.97(13)
C32 C31 C5 119.74(12)
C31 C32 C33 121.40(13)
C31 C32 H32 119.3
C33 C32 H32 119.3
C34 C33 C32 120.56(14)
C34 C33 H33 119.7
C32 C33 H33 119.7
C33 C34 C35 118.65(14)
C33 C34 H34 120.7
C35 C34 H34 120.7
C34 C35 C36 120.97(15)
C34 C35 H35 119.5
C36 C35 H35 119.5
C31 C36 C35 121.12(15)
C31 C36 H36 119.4
C35 C36 H36 119.4
C1 Mn1 C2 88.34(6)
C1 Mn1 C4 80.70(5)
C2 Mn1 C4 109.99(6)
C1 Mn1 C13 97.80(6)
C2 Mn1 C13 149.79(6)
C4 Mn1 C13 100.20(6)
C1 Mn1 C14 131.97(7)
C2 Mn1 C14 138.77(7)
C4 Mn1 C14 88.22(5)
C13 Mn1 C14 38.50(6)
C1 Mn1 C12 94.18(6)
C2 Mn1 C12 111.68(6)
C4 Mn1 C12 137.82(6)
C13 Mn1 C12 38.63(6)
C14 Mn1 C12 64.31(6)
C1 Mn1 C15 158.07(6)
C2 Mn1 C15 101.13(6)
C4 Mn1 C15 113.65(5)
C13 Mn1 C15 64.33(6)
C14 Mn1 C15 38.38(6)
C12 Mn1 C15 63.97(6)
C1 Mn1 C3 102.86(5)
C2 Mn1 C3 78.94(6)
C4 Mn1 C3 38.99(5)
C13 Mn1 C3 127.51(6)
C14 Mn1 C3 96.62(5)
C12 Mn1 C3 160.33(6)
C15 Mn1 C3 98.38(5)
C1 Mn1 C11 123.78(6)
C2 Mn1 C11 87.71(6)
C4 Mn1 C11 151.11(5)
C13 Mn1 C11 64.27(6)
C14 Mn1 C11 64.29(5)
C12 Mn1 C11 37.92(5)
C15 Mn1 C11 38.40(5)
C3 Mn1 C11 131.05(5)

loop_
_geom_bond_atom_site_label_1
_geom_bond_atom_site_label_2
_geom_bond_distance
P1 C51A 1.785(13)
P1 C41B 1.813(9)
P1 C5 1.8387(14)
P1 C51B 1.955(11)
P1 C41A 1.954(8)
C41B C42B 1.519(9)
C41B C46B 1.528(5)
C41B H41B 0.9800
C42B C43B 1.525(5)
C42B H42C 0.9700
C42B H42D 0.9700
C43B C44B 1.487(7)
C43B H43C 0.9700
C43B H43D 0.9700
C44B C45B 1.530(7)
C44B H44C 0.9700
C44B H44D 0.9700
C45B C46B 1.538(4)
C45B H45C 0.9700
C45B H45D 0.9700
C46B H46C 0.9700
C46B H46D 0.9700
C41A C46A 1.520(9)
C41A C42A 1.545(7)
C41A H41A 0.9800
C42A C43A 1.531(4)
C42A H42A 0.9700
C42A H42B 0.9700
C43A C44A 1.508(7)
C43A H43A 0.9700
C43A H43B 0.9700
C44A C45A 1.527(6)
C44A H44A 0.9700
C44A H44B 0.9700
C45A C46A 1.513(5)
C45A H45A 0.9700
C45A H45B 0.9700
C46A H46A 0.9700
C46A H46B 0.9700
C51A C52A 1.510(14)
C51A C56A 1.551(13)
C51A H51A 0.9800
C52A C53A 1.526(5)
C52A H52A 0.9700
C52A H52B 0.9700
C53A C54A 1.523(7)
C53A H53A 0.9700
C53A H53B 0.9700
C54A C55A 1.521(10)
C54A H54A 0.9700
C54A H54B 0.9700
C55A C56A 1.527(18)
C55A H55A 0.9700
C55A H55B 0.9700
C56A H56A 0.9700
C56A H56B 0.9700
C51B C56B 1.480(13)
C51B C52B 1.555(12)
C51B H51B 0.9800
C52B C53B 1.541(6)
C52B H52C 0.9700
C52B H52D 0.9700
C53B C54B 1.511(6)
C53B H53C 0.9700
C53B H53D 0.9700
C54B C55B 1.521(10)
C54B H54C 0.9700
C54B H54D 0.9700
C55B C56B 1.547(18)
C55B H55C 0.9700
C55B H55D 0.9700
C56B H56C 0.9700
C56B H56D 0.9700
C1 O1 1.1491(16)
C1 Mn1 1.7806(15)
C2 O2 1.1480(17)
C2 Mn1 1.7908(18)
C3 C4 1.4028(19)
C3 C21 1.4858(18)
C3 Mn1 2.1649(13)
C3 H3 1.0000
C4 C5 1.3285(18)
C4 Mn1 2.0184(13)
C5 C31 1.4983(17)
C11 C12 1.402(2)
C11 C15 1.419(2)
C11 C16 1.495(2)
C11 Mn1 2.1702(13)
C12 C13 1.411(2)
C12 Mn1 2.1430(14)
C12 H12 0.9300
C13 C14 1.400(2)
C13 Mn1 2.1230(15)
C13 H13 0.9300
C14 C15 1.403(2)
C14 Mn1 2.1244(14)
C14 H124 0.9300
C15 Mn1 2.1441(15)
C15 H15 0.9300
C16 H16A 0.9600
C16 H16B 0.9600
C16 H16C 0.9600
C21 C22 1.3840(19)
C21 C26 1.3866(19)
C22 C23 1.381(2)
C22 H22 0.9300
C23 C24 1.380(2)
C23 H23 0.9300
C24 C25 1.387(2)
C24 C27 1.503(2)
C25 C26 1.380(2)
C25 H25 0.9300
C26 H26 0.9300
C27 H27A 0.9600
C27 H27B 0.9600
C27 H27C 0.9600
C31 C36 1.376(2)
C31 C32 1.3822(19)
C32 C33 1.3826(18)
C32 H32 0.9300
C33 C34 1.364(2)
C33 H33 0.9300
C34 C35 1.369(2)
C34 H34 0.9300
C35 C36 1.380(2)
C35 H35 0.9300
C36 H36 0.9300
